data_7120274
loop_
_publ_author_name
'Zheng, Xuan'
'Zhou, Lin'
'Shi, Ping-Ping'
'Geng, Fu-Juan'
'Fu, Da-Wei'
'Ye, Qiong'

_publ_section_title
;
 [(CH3)3PCH2OH][CdBr3] Is a Perovskite-type Ferroelastic Compound Above
 Room Temperature
;
_journal_name_full 'Chem. Commun.'
_journal_paper_doi 10.1039/C7CC01771E
_journal_year 2017
_chemical_formula_moiety 'C4 H12 Br3 Cd O P'
_chemical_formula_sum 'C4 H12 Br3 Cd O P'
_chemical_formula_weight 459.24
_chemical_name_systematic
; 
 ? 
;
_space_group_IT_number 62
_space_group_name_Hall '-P 2n 2a'
_symmetry_cell_setting orthorhombic
_symmetry_space_group_name_Hall '-P 2n 2a'
_symmetry_space_group_name_H-M 'P m c n'
_atom_sites_solution_hydrogens geom
_atom_sites_solution_primary direct
_atom_sites_solution_secondary difmap
_audit_creation_method SHELXL-97
_audit_update_record
;
2017-03-01 deposited with the CCDC.
2017-06-14 downloaded from the CCDC.
;
_cell_angle_alpha 90.00
_cell_angle_beta 90.00
_cell_angle_gamma 90.00
_cell_formula_units_Z 4
_cell_length_a 10.127(2)
_cell_length_b 15.938(3)
_cell_length_c 6.9785(14)
_cell_measurement_reflns_used 1363
_cell_measurement_temperature 293(2)
_cell_measurement_theta_max 27.5
_cell_measurement_theta_min 3.2
_cell_volume 1126.4(4)
_computing_cell_refinement 'CrystalClear (Rigaku, 2005)'
_computing_data_collection 'CrystalClear (Rigaku, 2005)'
_computing_data_reduction 'CrystalClear (Rigaku, 2005)'
_computing_molecular_graphics 'DIAMOND (Brandenburg & Putz, 2005)'
_computing_publication_material 'PRPKAPPA (Ferguson, 1999)'
_computing_structure_refinement 'SHELXL-97 (Sheldrick, 1997)'
_computing_structure_solution 'SHELXS-97 (Sheldrick, 1990)'
_diffrn_ambient_temperature 293(2)
_diffrn_measured_fraction_theta_full 0.997
_diffrn_measured_fraction_theta_max 0.997
_diffrn_measurement_device_type 'Rigaku SCXmini diffractometer'
_diffrn_measurement_method '\w scans'
_diffrn_radiation_monochromator graphite
_diffrn_radiation_source 'fine-focus sealed tube'
_diffrn_radiation_type MoK\a
_diffrn_radiation_wavelength 0.71073
_diffrn_reflns_av_R_equivalents 0.0491
_diffrn_reflns_av_sigmaI/netI 0.0345
_diffrn_reflns_limit_h_max 12
_diffrn_reflns_limit_h_min -13
_diffrn_reflns_limit_k_max 18
_diffrn_reflns_limit_k_min -20
_diffrn_reflns_limit_l_max 9
_diffrn_reflns_limit_l_min -9
_diffrn_reflns_number 7327
_diffrn_reflns_theta_full 27.47
_diffrn_reflns_theta_max 27.47
_diffrn_reflns_theta_min 3.19
_exptl_absorpt_coefficient_mu 12.669
_exptl_absorpt_correction_T_max 0.079
_exptl_absorpt_correction_T_min 0.015
_exptl_absorpt_correction_type multi-scan
_exptl_absorpt_process_details 'CrystalClear (Rigaku, 2005)'
_exptl_crystal_colour colorless
_exptl_crystal_density_diffrn 2.708
_exptl_crystal_density_method 'not measured'
_exptl_crystal_description prism
_exptl_crystal_F_000 844
_exptl_crystal_size_max 0.36
_exptl_crystal_size_mid 0.31
_exptl_crystal_size_min 0.20
_refine_diff_density_max 2.406
_refine_diff_density_min -2.805
_refine_diff_density_rms 0.289
_refine_ls_extinction_coef 0.0050(10)
_refine_ls_extinction_expression Fc^*^=kFc[1+0.001xFc^2^\l^3^/sin(2\q)]^-1/4^
_refine_ls_extinction_method SHELXL
_refine_ls_goodness_of_fit_ref 1.119
_refine_ls_hydrogen_treatment mixed
_refine_ls_matrix_type full
_refine_ls_number_parameters 62
_refine_ls_number_reflns 1361
_refine_ls_number_restraints 0
_refine_ls_restrained_S_all 1.119
_refine_ls_R_factor_all 0.0676
_refine_ls_R_factor_gt 0.0569
_refine_ls_shift/su_max 0.021
_refine_ls_shift/su_mean 0.000
_refine_ls_structure_factor_coef Fsqd
_refine_ls_weighting_details 'calc w=1/[\s^2^(Fo^2^)+(0.0932P)^2^+16.4547P] where P=(Fo^2^+2Fc^2^)/3'
_refine_ls_weighting_scheme calc
_refine_ls_wR_factor_gt 0.1824
_refine_ls_wR_factor_ref 0.1901
_reflns_number_gt 1120
_reflns_number_total 1363
_reflns_threshold_expression >2sigma(I)
_cod_data_source_file c7cc01771e2.cif
_cod_data_source_block 62t
_cod_database_code 7120274

loop_
_symmetry_equiv_pos_as_xyz
'x, y, z'
'-x+1/2, -y+1/2, z+1/2'
'x+1/2, -y, -z'
'-x, y+1/2, -z+1/2'
'-x, -y, -z'
'x-1/2, y-1/2, -z-1/2'
'-x-1/2, y, z'
'x, -y-1/2, z-1/2'

loop_
_atom_site_label
_atom_site_type_symbol
_atom_site_fract_x
_atom_site_fract_y
_atom_site_fract_z
_atom_site_U_iso_or_equiv
_atom_site_adp_type
_atom_site_occupancy
_atom_site_symmetry_multiplicity
_atom_site_calc_flag
_atom_site_refinement_flags
Br1 Br 0.06662(11) 0.32044(8) 0.62196(13) 0.0389(4) Uani 1 1 d .
Br2 Br 0.2500 0.38043(11) 1.1166(2) 0.0473(5) Uani 1 2 d S
C1 C 0.1069(11) 0.5620(8) 0.8303(19) 0.050(3) Uani 1 1 d .
H1A H 0.0287 0.5746 0.7556 0.059 Uiso 1 1 calc R
H1B H 0.1093 0.5019 0.8520 0.059 Uiso 1 1 calc R
C2 C 0.2500 0.7040(8) 0.673(2) 0.037(3) Uani 1 2 d S
H2A H 0.2340 0.7299 0.7946 0.055 Uiso 0.50 1 calc PR
H2B H 0.1819 0.7200 0.5842 0.055 Uiso 0.50 1 calc PR
H2C H 0.3342 0.7219 0.6243 0.055 Uiso 0.50 1 calc PR
C3 C 0.2500 0.5384(11) 0.470(3) 0.061(5) Uani 1 2 d S
H3A H 0.2217 0.4815 0.4879 0.091 Uiso 0.50 1 calc PR
H3B H 0.3376 0.5388 0.4171 0.091 Uiso 0.50 1 calc PR
H3C H 0.1907 0.5662 0.3832 0.091 Uiso 0.50 1 calc PR
Cd1 Cd 0.2500 0.24887(6) 0.86968(10) 0.0257(4) Uani 1 2 d S
P1 P 0.2500 0.5929(2) 0.6999(5) 0.0256(7) Uani 1 2 d S
O1 O 0.1003(17) 0.6014(11) 0.997(2) 0.053(4) Uani 0.50 1 d P
H1 H 0.0401 0.5815 1.0611 0.079 Uiso 0.50 1 calc PR

loop_
_atom_site_aniso_label
_atom_site_aniso_U_11
_atom_site_aniso_U_22
_atom_site_aniso_U_33
_atom_site_aniso_U_23
_atom_site_aniso_U_13
_atom_site_aniso_U_12
Br1 0.0316(6) 0.0548(8) 0.0304(6) 0.0009(4) -0.0018(4) 0.0103(5)
Br2 0.0604(11) 0.0441(10) 0.0373(9) -0.0003(6) 0.000 0.000
C1 0.028(5) 0.057(7) 0.063(7) 0.020(6) 0.013(5) 0.001(5)
C2 0.048(9) 0.028(7) 0.034(7) 0.005(6) 0.000 0.000
C3 0.075(13) 0.043(10) 0.065(12) -0.027(9) 0.000 0.000
Cd1 0.0297(6) 0.0338(6) 0.0136(5) -0.0004(3) 0.000 0.000
P1 0.0208(14) 0.0267(16) 0.0293(17) 0.0025(13) 0.000 0.000
O1 0.045(9) 0.069(11) 0.044(9) 0.001(9) 0.011(8) 0.001(9)

loop_
_atom_type_symbol
_atom_type_description
_atom_type_scat_dispersion_real
_atom_type_scat_dispersion_imag
_atom_type_scat_source
C C 0.0033 0.0016 'International Tables Vol C Tables 4.2.6.8 and 6.1.1.4'
H H 0.0000 0.0000 'International Tables Vol C Tables 4.2.6.8 and 6.1.1.4'
O O 0.0106 0.0060 'International Tables Vol C Tables 4.2.6.8 and 6.1.1.4'
P P 0.1023 0.0942 'International Tables Vol C Tables 4.2.6.8 and 6.1.1.4'
Br Br -0.2901 2.4595 'International Tables Vol C Tables 4.2.6.8 and 6.1.1.4'
Cd Cd -0.8075 1.2024 'International Tables Vol C Tables 4.2.6.8 and 6.1.1.4'

loop_
_geom_angle_atom_site_label_1
_geom_angle_atom_site_label_2
_geom_angle_atom_site_label_3
_geom_angle
_geom_angle_site_symmetry_1
_geom_angle_site_symmetry_3
Cd1 Br1 Cd1 77.59(3) . 2_554
Cd1 Br2 Cd1 80.01(5) . 2
O1 C1 P1 111.0(11) . .
O1 C1 H1A 109.4 . .
P1 C1 H1A 109.4 . .
O1 C1 H1B 109.4 . .
P1 C1 H1B 109.4 . .
H1A C1 H1B 108.0 . .
P1 C2 H2A 109.7 . .
P1 C2 H2B 109.7 . .
H2A C2 H2B 109.3 . .
P1 C2 H2C 109.7 . .
H2A C2 H2C 109.3 . .
H2B C2 H2C 109.3 . .
P1 C3 H3A 109.5 . .
P1 C3 H3B 109.5 . .
H3A C3 H3B 109.5 . .
P1 C3 H3C 109.5 . .
H3A C3 H3C 109.5 . .
H3B C3 H3C 109.5 . .
Br2 Cd1 Br2 178.81(6) . 2_554
Br2 Cd1 Br1 94.45(4) . .
Br2 Cd1 Br1 84.66(4) 2_554 .
Br2 Cd1 Br1 94.45(4) . 7_655
Br2 Cd1 Br1 84.66(4) 2_554 7_655
Br1 Cd1 Br1 83.76(5) . 7_655
Br2 Cd1 Br1 84.56(4) . 2
Br2 Cd1 Br1 96.32(4) 2_554 2
Br1 Cd1 Br1 179.02(4) . 2
Br1 Cd1 Br1 96.33(4) 7_655 2
Br2 Cd1 Br1 84.56(4) . 8_566
Br2 Cd1 Br1 96.32(4) 2_554 8_566
Br1 Cd1 Br1 96.33(4) . 8_566
Br1 Cd1 Br1 179.02(4) 7_655 8_566
Br1 Cd1 Br1 83.56(5) 2 8_566
C2 P1 C1 109.3(5) . .
C2 P1 C1 109.3(5) . 7_655
C1 P1 C1 108.9(8) . 7_655
C2 P1 C3 112.3(8) . .
C1 P1 C3 108.5(6) . .
C1 P1 C3 108.5(6) 7_655 .
C1 O1 H1 109.5 . .

loop_
_geom_bond_atom_site_label_1
_geom_bond_atom_site_label_2
_geom_bond_distance
_geom_bond_site_symmetry_2
Br1 Cd1 2.7819(12) .
Br1 Cd1 2.7873(12) 2_554
Br2 Cd1 2.7139(19) .
Br2 Cd1 2.7143(19) 2
C1 O1 1.32(2) .
C1 P1 1.781(11) .
C1 H1A 0.9700 .
C1 H1B 0.9700 .
C2 P1 1.780(14) .
C2 H2A 0.9626 .
C2 H2B 0.9626 .
C2 H2C 0.9626 .
C3 P1 1.827(18) .
C3 H3A 0.9600 .
C3 H3B 0.9600 .
C3 H3C 0.9600 .
Cd1 Br2 2.7143(19) 2_554
Cd1 Br1 2.7819(12) 7_655
Cd1 Br1 2.7873(12) 2
Cd1 Br1 2.7873(12) 8_566
P1 C1 1.781(11) 7_655
O1 H1 0.8200 .

loop_
_geom_torsion_atom_site_label_1
_geom_torsion_atom_site_label_2
_geom_torsion_atom_site_label_3
_geom_torsion_atom_site_label_4
_geom_torsion
_geom_torsion_site_symmetry_1
_geom_torsion_site_symmetry_4
Cd1 Br2 Cd1 Br2 179.960(10) 2 2_554
Cd1 Br2 Cd1 Br1 137.96(3) 2 .
Cd1 Br2 Cd1 Br1 -137.96(3) 2 7_655
Cd1 Br2 Cd1 Br1 -42.01(3) 2 2
Cd1 Br2 Cd1 Br1 42.01(3) 2 8_566
Cd1 Br1 Cd1 Br2 138.03(4) 2_554 .
Cd1 Br1 Cd1 Br2 -41.17(3) 2_554 2_554
Cd1 Br1 Cd1 Br1 44.02(4) 2_554 7_655
Cd1 Br1 Cd1 Br1 139.5(19) 2_554 2
Cd1 Br1 Cd1 Br1 -136.96(6) 2_554 8_566
O1 C1 P1 C2 -55.7(13) . .
O1 C1 P1 C1 63.6(14) . 7_655
O1 C1 P1 C3 -178.5(12) . .
